data_7234476
loop_
_publ_author_name
'Karattu Chali Naeem'
'Akhila Subhakumari'
'Sunil Varughese'
'Vijayakumar C. Nair'

_publ_section_title
;
 Heteroatom induced contrasting effects on the stimuli responsive
 properties of anthracene based donor-pi-acceptor fluorophores
;
_journal_name_full 'Journal of Materials Chemistry C'
_journal_page_first 10225
_journal_page_last 10231
_journal_paper_doi 10.1039/C5TC02062J
_journal_volume 3
_journal_year 2015
_chemical_formula_moiety 'C23 H15 N O'
_chemical_formula_sum 'C23 H15 N O'
_chemical_formula_weight 321.36
_space_group_crystal_system monoclinic
_space_group_IT_number 14
_space_group_name_Hall '-P 2ybc'
_space_group_name_H-M_alt 'P 1 21/c 1'
_atom_sites_solution_hydrogens geom
_cell_angle_alpha 90
_cell_angle_beta 106.35(3)
_cell_angle_gamma 90
_cell_formula_units_Z 4
_cell_length_a 9.805(15)
_cell_length_b 13.501(18)
_cell_length_c 13.18(2)
_cell_measurement_reflns_used 2545
_cell_measurement_temperature 301(2)
_cell_measurement_theta_max 27.5
_cell_measurement_theta_min 3.0
_cell_volume 1674(4)
_computing_cell_refinement
;
CrystalClear-SM Expert 2.0 r14k (Rigaku, 2012)
;
_computing_data_collection
;
CrystalClear-SM Expert 2.0 r14k (Rigaku, 2012)
;
_computing_data_reduction
;
CrystalClear-SM Expert 2.0 r14k (Rigaku, 2012)
;
_computing_structure_refinement 'SHELXL-2013 (Sheldrick, 2013)'
_computing_structure_solution 'SHELXL-2013 (Sheldrick, 2013)'
_diffrn_ambient_temperature 301(2)
_diffrn_measured_fraction_theta_full 0.990
_diffrn_measured_fraction_theta_max 0.989
_diffrn_measurement_device_type
;
Rigaku Saturn724+ (4x4 bin mode)
;
_diffrn_measurement_method 'profile data from \w-scans'
_diffrn_radiation_type MoK\a
_diffrn_radiation_wavelength 0.71073
_diffrn_reflns_av_R_equivalents 0.1167
_diffrn_reflns_av_unetI/netI 0.1429
_diffrn_reflns_Laue_measured_fraction_full 0.990
_diffrn_reflns_Laue_measured_fraction_max 0.989
_diffrn_reflns_limit_h_max 10
_diffrn_reflns_limit_h_min -12
_diffrn_reflns_limit_k_max 16
_diffrn_reflns_limit_k_min -16
_diffrn_reflns_limit_l_max 11
_diffrn_reflns_limit_l_min -16
_diffrn_reflns_number 13498
_diffrn_reflns_point_group_measured_fraction_full 0.990
_diffrn_reflns_point_group_measured_fraction_max 0.989
_diffrn_reflns_theta_full 25.242
_diffrn_reflns_theta_max 26.346
_diffrn_reflns_theta_min 3.221
_exptl_absorpt_coefficient_mu 0.078
_exptl_absorpt_correction_T_max 1.000
_exptl_absorpt_correction_T_min 0.621
_exptl_absorpt_correction_type empirical
_exptl_absorpt_process_details 'Jacobson; Unpublished results'
_exptl_crystal_colour Orange
_exptl_crystal_density_diffrn 1.275
_exptl_crystal_description Rhombic
_exptl_crystal_F_000 672
_exptl_crystal_size_max 0.600
_exptl_crystal_size_mid 0.200
_exptl_crystal_size_min 0.200
_refine_diff_density_max 0.227
_refine_diff_density_min -0.232
_refine_diff_density_rms 0.058
_refine_ls_extinction_coef .
_refine_ls_extinction_method none
_refine_ls_goodness_of_fit_ref 0.759
_refine_ls_hydrogen_treatment constr
_refine_ls_matrix_type full
_refine_ls_number_parameters 226
_refine_ls_number_reflns 3387
_refine_ls_number_restraints 70
_refine_ls_restrained_S_all 0.757
_refine_ls_R_factor_all 0.1307
_refine_ls_R_factor_gt 0.0610
_refine_ls_shift/su_max 0.000
_refine_ls_shift/su_mean 0.000
_refine_ls_structure_factor_coef Fsqd
_refine_ls_weighting_details 'w=1/[\s^2^(Fo^2^)+(0.0773P)^2^] where P=(Fo^2^+2Fc^2^)/3'
_refine_ls_weighting_scheme calc
_refine_ls_wR_factor_gt 0.1466
_refine_ls_wR_factor_ref 0.1886
_reflns_Friedel_coverage 0.000
_reflns_Friedel_fraction_full .
_reflns_Friedel_fraction_max .
_reflns_number_gt 1101
_reflns_number_total 3387
_reflns_threshold_expression 'I > 2\s(I)'
_cod_data_source_file J-Mater-Chem-C-2015-3-10225.cif
_cod_data_source_block 1
_cod_depositor_comments
;
The following automatic conversions were performed:

data item '_exptl_absorpt_correction_type' value 'Empirical' was
changed to 'empirical' in accordance with the built-in table derived
from the CIF Core dictionary named 'cif_core.dic' version 2.4.5 last
updated on 2014-11-21.

Automatic conversion script
Id: cif_fix_values 6909 2019-04-08 15:41:33Z antanas 
;
_cod_original_sg_symbol_H-M 'P 21/c'
_cod_database_code 7234476
_shelx_space_group_comment
;
The symmetry employed for this shelxl refinement is uniquely defined
by the following loop, which should always be used as a source of
symmetry information in preference to the above space-group names.
They are only intended as comments.
;
_shelx_estimated_absorpt_t_min 0.955
_shelx_estimated_absorpt_t_max 0.985
_shelxl_version_number 2013-4

loop_
_space_group_symop_operation_xyz
'x, y, z'
'-x, y+1/2, -z+1/2'
'-x, -y, -z'
'x, -y-1/2, z-1/2'

loop_
_atom_site_label
_atom_site_type_symbol
_atom_site_fract_x
_atom_site_fract_y
_atom_site_fract_z
_atom_site_U_iso_or_equiv
_atom_site_adp_type
_atom_site_occupancy
_atom_site_site_symmetry_order
_atom_site_calc_flag
_atom_site_refinement_flags_posn
_atom_site_refinement_flags_adp
_atom_site_refinement_flags_occupancy
_atom_site_disorder_assembly
_atom_site_disorder_group
C2 C 0.0162(4) -0.0765(2) 0.2189(2) 0.0506(8) Uani 1 1 d . U . . .
C4 C -0.0804(3) 0.0309(2) 0.0977(2) 0.0518(9) Uani 1 1 d . U . . .
C5 C -0.1677(3) -0.0492(3) 0.0916(2) 0.0545(9) Uani 1 1 d . U . . .
C6 C -0.2988(4) -0.0513(3) 0.0165(3) 0.0700(10) Uani 1 1 d . U . . .
H6 H -0.3604 -0.1045 0.0125 0.084 Uiso 1 1 calc R U . . .
C7 C -0.3351(4) 0.0274(3) -0.0517(3) 0.0760(11) Uani 1 1 d . U . . .
H7 H -0.4224 0.0272 -0.1031 0.091 Uiso 1 1 calc R U . . .
C8 C -0.2453(5) 0.1063(3) -0.0456(3) 0.0742(12) Uani 1 1 d . U . . .
H8 H -0.2737 0.1585 -0.0929 0.089 Uiso 1 1 calc R U . . .
C9 C -0.1117(4) 0.1111(2) 0.0297(3) 0.0665(10) Uani 1 1 d . U . . .
H9 H -0.0495 0.1639 0.0336 0.080 Uiso 1 1 calc R U . . .
C10 C 0.1253(3) -0.1159(2) 0.3105(2) 0.0547(9) Uani 1 1 d . U . . .
H10 H 0.1072 -0.1765 0.3376 0.066 Uiso 1 1 calc R U . . .
C11 C 0.2444(3) -0.0727(2) 0.3565(2) 0.0525(9) Uani 1 1 d . U . . .
H11 H 0.2613 -0.0125 0.3279 0.063 Uiso 1 1 calc R U . . .
C12 C 0.3574(3) -0.1086(2) 0.4499(2) 0.0441(8) Uani 1 1 d . U . . .
C13 C 0.1989(4) -0.1091(2) 0.5678(3) 0.0629(10) Uani 1 1 d . U . . .
H13 H 0.1230 -0.0886 0.5119 0.075 Uiso 1 1 calc R U . . .
C14 C 0.1759(4) -0.1230(3) 0.6665(3) 0.0724(11) Uani 1 1 d . U . . .
H14 H 0.0860 -0.1137 0.6754 0.087 Uiso 1 1 calc R U . . .
C15 C 0.2912(5) -0.1512(3) 0.7525(3) 0.0773(12) Uani 1 1 d . U . . .
H15 H 0.2784 -0.1594 0.8193 0.093 Uiso 1 1 calc R U . . .
C16 C 0.4247(4) -0.1669(2) 0.7370(3) 0.0684(10) Uani 1 1 d . U . . .
H16 H 0.5000 -0.1856 0.7943 0.082 Uiso 1 1 calc R U . . .
C17 C 0.5796(4) -0.1719(2) 0.6243(3) 0.0570(9) Uani 1 1 d . U . . .
H17 H 0.6519 -0.1941 0.6819 0.068 Uiso 1 1 calc R U . . .
C18 C 0.7475(4) -0.1728(2) 0.5101(3) 0.0699(11) Uani 1 1 d . U . . .
H18 H 0.8215 -0.1964 0.5656 0.084 Uiso 1 1 calc R U . . .
C19 C 0.7713(4) -0.1544(3) 0.4161(4) 0.0764(11) Uani 1 1 d . U . . .
H19 H 0.8612 -0.1649 0.4076 0.092 Uiso 1 1 calc R U . . .
C20 C 0.6609(4) -0.1193(2) 0.3309(3) 0.0674(10) Uani 1 1 d . U . . .
H20 H 0.6793 -0.1063 0.2667 0.081 Uiso 1 1 calc R U . . .
C21 C 0.5298(4) -0.1040(2) 0.3398(3) 0.0573(9) Uani 1 1 d . U . . .
H21 H 0.4593 -0.0811 0.2815 0.069 Uiso 1 1 calc R U . . .
C22 C 0.4947(3) -0.1223(2) 0.4383(2) 0.0487(8) Uani 1 1 d . U . . .
C23 C 0.6088(3) -0.1567(2) 0.5269(3) 0.0536(9) Uani 1 1 d . U . . .
C24 C 0.3335(3) -0.1248(2) 0.5485(2) 0.0469(8) Uani 1 1 d . U . . .
C25 C 0.4487(4) -0.1550(2) 0.6365(2) 0.0494(8) Uani 1 1 d . U . . .
N1 N -0.1035(3) -0.1171(2) 0.1711(2) 0.0593(8) Uani 1 1 d . U . . .
O3 O 0.0417(2) 0.01444(16) 0.18144(16) 0.0583(7) Uani 1 1 d . U . . .

loop_
_atom_site_aniso_label
_atom_site_aniso_U_11
_atom_site_aniso_U_22
_atom_site_aniso_U_33
_atom_site_aniso_U_23
_atom_site_aniso_U_13
_atom_site_aniso_U_12
C2 0.049(2) 0.052(2) 0.054(2) -0.0024(17) 0.0193(17) 0.0002(16)
C4 0.046(2) 0.062(2) 0.0465(19) -0.0008(17) 0.0120(17) 0.0134(17)
C5 0.049(2) 0.068(2) 0.0463(19) 0.0078(18) 0.0121(17) 0.0059(17)
C6 0.050(2) 0.097(3) 0.057(2) 0.005(2) 0.0042(18) 0.001(2)
C7 0.060(3) 0.100(3) 0.063(2) 0.018(2) 0.009(2) 0.010(2)
C8 0.096(3) 0.072(3) 0.054(2) 0.013(2) 0.021(2) 0.036(2)
C9 0.079(3) 0.062(2) 0.064(2) -0.0024(19) 0.029(2) 0.0076(19)
C10 0.047(2) 0.062(2) 0.054(2) 0.0026(17) 0.0123(16) 0.0020(17)
C11 0.046(2) 0.057(2) 0.054(2) -0.0073(17) 0.0127(17) -0.0020(16)
C12 0.0368(18) 0.0460(18) 0.0490(18) -0.0048(16) 0.0112(15) -0.0010(14)
C13 0.062(2) 0.062(2) 0.062(2) -0.0077(19) 0.0139(18) -0.0038(18)
C14 0.079(3) 0.076(3) 0.073(3) -0.013(2) 0.038(2) -0.006(2)
C15 0.114(4) 0.059(2) 0.063(2) -0.006(2) 0.030(2) 0.000(2)
C16 0.092(3) 0.049(2) 0.056(2) 0.0034(18) 0.009(2) 0.001(2)
C17 0.052(2) 0.052(2) 0.057(2) 0.0081(18) -0.0022(17) -0.0004(16)
C18 0.045(2) 0.063(2) 0.095(3) 0.010(2) 0.009(2) 0.0004(17)
C19 0.052(2) 0.076(3) 0.111(3) 0.003(3) 0.038(2) -0.003(2)
C20 0.067(3) 0.064(2) 0.079(3) -0.006(2) 0.034(2) -0.012(2)
C21 0.053(2) 0.063(2) 0.055(2) -0.0029(18) 0.0146(17) -0.0102(17)
C22 0.048(2) 0.0420(17) 0.0512(19) -0.0043(16) 0.0060(16) -0.0040(15)
C23 0.046(2) 0.0417(18) 0.066(2) -0.0003(17) 0.0042(17) -0.0010(15)
C24 0.044(2) 0.0462(18) 0.0505(19) -0.0065(16) 0.0125(16) -0.0068(15)
C25 0.054(2) 0.0479(19) 0.0452(19) -0.0004(16) 0.0129(17) -0.0018(16)
N1 0.0491(18) 0.0692(19) 0.0528(17) 0.0066(15) 0.0032(14) -0.0030(14)
O3 0.0491(14) 0.0657(15) 0.0594(14) -0.0051(12) 0.0140(12) -0.0004(11)

loop_
_atom_type_symbol
_atom_type_description
_atom_type_scat_dispersion_real
_atom_type_scat_dispersion_imag
_atom_type_scat_source
C C 0.0033 0.0016 'International Tables Vol C Tables 4.2.6.8 and 6.1.1.4'
H H 0.0000 0.0000 'International Tables Vol C Tables 4.2.6.8 and 6.1.1.4'
N N 0.0061 0.0033 'International Tables Vol C Tables 4.2.6.8 and 6.1.1.4'
O O 0.0106 0.0060 'International Tables Vol C Tables 4.2.6.8 and 6.1.1.4'

loop_
_geom_angle_atom_site_label_1
_geom_angle_atom_site_label_2
_geom_angle_atom_site_label_3
_geom_angle
_geom_angle_site_symmetry_1
_geom_angle_site_symmetry_3
N1 C2 O3 116.0(3) . .
N1 C2 C10 126.9(3) . .
O3 C2 C10 117.1(3) . .
C5 C4 C9 124.0(3) . .
C5 C4 O3 107.7(3) . .
C9 C4 O3 128.3(3) . .
C4 C5 C6 119.9(3) . .
C4 C5 N1 109.3(3) . .
C6 C5 N1 130.7(3) . .
C7 C6 C5 118.0(3) . .
C8 C7 C6 121.3(4) . .
C7 C8 C9 122.3(3) . .
C4 C9 C8 114.5(3) . .
C11 C10 C2 125.1(3) . .
C10 C11 C12 127.3(3) . .
C24 C12 C22 119.6(3) . .
C24 C12 C11 122.6(3) . .
C22 C12 C11 117.7(3) . .
C14 C13 C24 123.2(3) . .
C13 C14 C15 118.9(4) . .
C16 C15 C14 119.7(4) . .
C15 C16 C25 121.9(3) . .
C25 C17 C23 121.7(3) . .
C19 C18 C23 121.7(3) . .
C18 C19 C20 120.2(4) . .
C21 C20 C19 121.6(4) . .
C20 C21 C22 121.8(3) . .
C12 C22 C23 120.0(3) . .
C12 C22 C21 123.2(3) . .
C23 C22 C21 116.8(3) . .
C17 C23 C22 118.3(3) . .
C17 C23 C18 123.8(3) . .
C22 C23 C18 117.9(3) . .
C12 C24 C13 123.2(3) . .
C12 C24 C25 119.7(3) . .
C13 C24 C25 117.1(3) . .
C17 C25 C16 120.2(3) . .
C17 C25 C24 120.6(3) . .
C16 C25 C24 119.2(3) . .
C2 N1 C5 104.1(3) . .
C2 O3 C4 102.9(3) . .

loop_
_geom_bond_atom_site_label_1
_geom_bond_atom_site_label_2
_geom_bond_distance
_geom_bond_site_symmetry_2
C2 N1 1.287(4) .
C2 O3 1.372(4) .
C2 C10 1.469(4) .
C4 C5 1.367(4) .
C4 C9 1.384(4) .
C4 O3 1.399(4) .
C5 C6 1.385(4) .
C5 N1 1.401(4) .
C6 C7 1.374(5) .
C7 C8 1.370(5) .
C8 C9 1.404(5) .
C10 C11 1.293(4) .
C11 C12 1.487(4) .
C12 C24 1.401(4) .
C12 C22 1.409(4) .
C13 C14 1.394(5) .
C13 C24 1.428(5) .
C14 C15 1.410(5) .
C15 C16 1.397(5) .
C16 C25 1.419(5) .
C17 C25 1.357(5) .
C17 C23 1.407(5) .
C18 C19 1.347(5) .
C18 C23 1.454(5) .
C19 C20 1.404(5) .
C20 C21 1.340(5) .
C21 C22 1.455(4) .
C22 C23 1.448(4) .
C24 C25 1.432(4) .
